data_2001447
loop_
_publ_author_name
'Garc\'ia-Granda, S.'
'Van der Maelen Ur\'ia, J. F.'
'Cabeza, J. A.'
'Fern\'andez-Colinas, J. M.'
'Riera, V.'

_publ_section_title
;Structure of
 \m-[bis(chloroacetato-<i>O</i>)-mercury(II)-\k^2^<i>Hg</i>]-\m-[1,8-naphthalenediamino-\k^2^<i>NN</i>':\k^2^<i>NN</i>']-bis[<i>cis</i>-dicarbonyl(triisopropylphosphine-<i>P</i>)ruthenium(I)](<i>Ru</i>--<i>Ru</i>)
;
_journal_issue 8
_journal_name_full 'Acta Crystallographica Section C'
_journal_page_first 1483
_journal_page_last 1485
_journal_paper_doi 10.1107/S010827019300160X
_journal_volume 49
_journal_year 1993
_chemical_formula_sum 'C36 H54 Cl2 Hg N2 O8 P2 Ru2'
_chemical_formula_weight 1178.42
_symmetry_cell_setting monoclinic
_symmetry_space_group_name_Hall '-C 2yc'
_symmetry_space_group_name_H-M 'C 1 2/c 1'
_atom_type_scat_source IntTabIV
_cell_angle_alpha 90.0
_cell_angle_beta 93.83(3)
_cell_angle_gamma 90.0
_cell_formula_units_Z 4
_cell_length_a 23.586(8)
_cell_length_b 12.584(2)
_cell_length_c 14.540(5)
_cell_measurement_reflns_used 25
_cell_measurement_temperature 293
_cell_measurement_theta_max 17
_cell_measurement_theta_min 15
_cell_volume 4306(2)
_diffrn_measurement_device 'Enraf-Nonius CAD-4'
_diffrn_measurement_method \w-2\q
_diffrn_radiation_type MoK\a
_diffrn_radiation_wavelength 0.71073
_diffrn_reflns_av_R_equivalents 0.027
_diffrn_reflns_limit_h_max 27
_diffrn_reflns_limit_h_min -27
_diffrn_reflns_limit_k_max 14
_diffrn_reflns_limit_k_min 0
_diffrn_reflns_limit_l_max 17
_diffrn_reflns_limit_l_min 0
_diffrn_reflns_number 4099
_diffrn_reflns_theta_max 25
_diffrn_standards_decay_% 5
_diffrn_standards_interval_time 60
_diffrn_standards_number 3
_exptl_absorpt_coefficient_mu 4.482
_exptl_absorpt_correction_T_max 1.34
_exptl_absorpt_correction_T_min 0.77
_exptl_crystal_colour Yellow
_exptl_crystal_density_diffrn 1.818
_exptl_crystal_description Prismatic
_exptl_crystal_size_max 0.40
_exptl_crystal_size_mid 0.33
_exptl_crystal_size_min 0.10
_refine_diff_density_max 0.90
_refine_diff_density_min -0.75
_refine_ls_hydrogen_treatment refall
_refine_ls_number_parameters 306
_refine_ls_number_reflns 2626
_refine_ls_R_factor_obs 0.033
_refine_ls_shift/esd_max 0.04
_refine_ls_weighting_details 'w = 1/[\s^2^(F)+0.0004F^2^]'
_refine_ls_weighting_scheme calc
_refine_ls_wR_factor_obs 0.034
_reflns_number_observed 2626
_reflns_number_total 2756
_reflns_observed_criterion F>3\s(F)
_cod_data_source_file hu1035.cif
_cod_data_source_block hu1035a
_cod_depositor_comments
;
The following automatic conversions were performed:

'_refine_ls_weighting_scheme' value '1/[\s^2^(F)+0.0004F^2^]' was
changed to 'calc'. New tag '_refine_ls_weighting_details' was
created. The value of the new tag was set to 'w =
1/[\s^2^(F)+0.0004F^2^]'.

Automatic conversion script
Id: cif_fix_values 3143 2015-03-26 13:38:13Z robertas 
;
_cod_original_cell_volume 4306.0(2)
_cod_database_code 2001447

loop_
_atom_site_label
_atom_site_fract_x
_atom_site_fract_y
_atom_site_fract_z
_atom_site_U_iso_or_equiv
Hg(1) .00000 .36659(3) .25000 .03810(10)
Ru(1) -.05400(2) .55886(4) .20379(3) .0264(2)
C(1) -.0587(3) .4860(5) .0905(5) .032(2)
O(1) -.0591(2) .4476(4) .0187(4) .051(2)
C(2) -.1100(3) .4751(6) .2565(5) .037(2)
O(2) -.1430(2) .4259(5) .2909(4) .061(2)
N(1) -.0227(2) .6411(4) .3256(4) .029(2)
C(5) -.0214(3) .7537(5) .3263(4) .029(2)
C(6) .00000 .8089(7) .25000 .034(3)
C(7) .00000 .9229(8) .25000 0.040(3)
C(8) -.0204(4) .9764(7) .3265(7) .062(3)
C(9) -.0406(4) .9225(7) .3993(6) .053(3)
C(10) -.0407(3) .8117(6) .3986(5) .039(2)
P(1) -.12884(8) .67740(10) .14440(10) .0351(6)
C(11) -.1053(3) .7690(6) .0526(6) .045(3)
C(12) -.0678(4) .7150(8) -.0152(6) .052(3)
C(13) -.1515(4) .8297(9) -.0051(9) .093(5)
C(14) -.1943(3) .6159(6) .0893(6) .048(3)
C(15) -.2332(4) .5623(9) .1566(7) .079(4)
C(16) -.1858(4) .5410(10) .0112(8) .088(4)
C(17) -.1546(4) .7665(7) .2348(6) .054(3)
C(18) -.1643(5) .7100(10) .3257(7) .065(4)
C(19) -.2057(6) .8370(10) .2063(9) .110(6)
C(3) -.1298(5) .1210(9) .1822(6) .100(5)
Cl(1) -.1739(5) .1283(9) .0797(6) .170(3)
C(4) -.0859(4) .2121(6) .1857(6) .050(3)
O(3) -.0655(3) .2293(5) .2653(4) .072(2)
O(4) -.0701(4) .2564(6) .1180(5) .103(4)
H(1) -.035(3) .618(4) .377(4) .01(2)
H(8) -.021(3) 1.043(6) .320(5) .03(2)
H(9) -.055(4) .962(7) .459(7) .09(3)
H(10) -.049(2) .771(4) .453(4) .020(10)
H(11) -.084(3) .828(5) .083(5) .04(2)
H(121) -.038(3) .672(5) .017(5) .04(2)
H(122) -.085(4) .650(6) -.057(6) .07(3)
H(123) -.047(4) .765(7) -.055(6) .08(3)
H(131) -.1571(4) .7683(9) -.0567(9) .120(10)
H(132) -.1370(4) .9017(9) -.0365(9) .120(10)
H(133) -.1915(4) .8446(9) .0246(9) .120(10)
H(14) -.217(4) .676(7) .073(6) .08(3)
H(151) -.2098(4) .4889(9) .1525(7) .120(10)
H(152) -.2760(4) .5512(9) .1268(7) .120(10)
H(153) -.2346(4) .5856(9) .2280(7) .120(10)
H(161) -.1717(4) .4620(10) .0316(8) .120(10)
H(162) -.1587(4) .5720(10) -.0396(8) .120(10)
H(163) -.2291(4) .5370(10) -.0181(8) .120(10)
H(17) -.119(3) .813(5) .247(5) .04(2)
H(181) -.174(3) .765(5) .372(5) .04(2)
H(182) -.140(4) .674(7) .348(6) .07(3)
H(183) -.203(4) .688(7) .321(7) .09(4)
H(191) -.2411(6) .7980(10) .1692(9) .120(10)
H(192) -.1918(6) .9030(10) .1664(9) .120(10)
H(193) -.2186(6) .8650(10) .2718(9) .120(10)
H(31) -.1242(5) .0386(9) .2017(6) .120(10)
H(32) -.1497(5) .1632(9) .2361(6) .120(10)

loop_
_geom_angle_atom_site_label_1
_geom_angle_atom_site_label_2
_geom_angle_atom_site_label_3
_geom_angle
_geom_angle_publ_flag
O(3) Hg(1) Ru(1) 111.6(2) yes
C(2) Ru(1) Hg(1) 74.9(2) yes
N(1) Ru(1) Hg(1) 95.40(10) yes
N(1) Ru(1) C(2) 98.4(3) yes
P(1) Ru(1) C(1) 89.4(2) yes
P(1) Ru(1) N(1) 101.50(10) yes
O(1) C(1) Ru(1) 174.8(6) yes
C(5) N(1) Ru(1) 119.7(4) yes
C(10) C(5) N(1) 121.7(6) yes
C(7) C(6) C(5) 119.1(4) yes
C(9) C(8) C(7) 121.8(8) yes
C(9) C(10) C(5) 122.2(7) yes
C(14) P(1) Ru(1) 117.5(3) yes
C(17) P(1) Ru(1) 112.5(3) yes
C(17) P(1) C(14) 104.7(4) yes
C(13) C(11) P(1) 117.5(6) yes
C(15) C(14) P(1) 114.9(6) yes
C(16) C(14) C(15) 108.8(8) yes
C(19) C(17) P(1) 116.4(7) yes
C(4) C(3) Cl(1) 110.2(4) yes
O(4) C(4) C(3) 123.9(8) yes
C(4) O(3) Hg(1) 104.9(5) yes
C(1) Ru(1) Hg(1) 77.7(2) yes
C(2) Ru(1) C(1) 94.7(3) yes
N(1) Ru(1) C(1) 163.2(2) yes
P(1) Ru(1) Hg(1) 158.000(10) yes
P(1) Ru(1) C(2) 88.6(2) yes
Ru(1) Hg(1) Ru(1)* 60.100(10) yes
O(2) C(2) Ru(1) 177.8(7) yes
C(6) C(5) N(1) 119.3(6) yes
C(10) C(5) C(6) 119.0(6) yes
C(8) C(7) C(6) 118.5(5) yes
C(10) C(9) C(8) 119.4(8) yes
C(11) P(1) Ru(1) 112.8(2) yes
C(14) P(1) C(11) 103.1(4) yes
C(17) P(1) C(11) 105.0(4) yes
C(12) C(11) P(1) 113.4(5) yes
C(13) C(11) C(12) 106.9(8) yes
C(16) C(14) P(1) 116.0(6) yes
C(18) C(17) P(1) 114.0(6) yes
C(19) C(17) C(18) 109.9(9) yes
O(3) C(4) C(3) 112.1(7) yes
O(4) C(4) O(3) 123.7(8) yes
H(1) N(1) Ru(1) 116.(4) no
H(8) C(8) C(7) 113.(5) no
H(9) C(9) C(8) 123.(5) no
H(10) C(10) C(5) 116.(3) no
H(11) C(11) P(1) 108.(4) no
C(13) C(11) H(11) 101.(4) no
H(122) C(12) C(11) 119.(5) no
H(123) C(12) C(11) 115.(5) no
H(132) C(13) C(11) 114.6(5) no
H(133) C(13) C(11) 118.4(6) no
C(15) C(14) H(14) 99.(6) no
H(151) C(15) C(14) 90.7(6) no
H(161) C(16) C(14) 115.0(6) no
H(17) C(17) P(1) 99.(4) no
C(19) C(17) H(17) 109.(4) no
H(182) C(18) C(17) 119.(7) no
H(183) C(18) C(17) 106.(6) no
H(192) C(19) C(17) 109.3(7) no
H(193) C(19) C(17) 102.4(6) no
Cl(1) C(3) H(31) 109.100(10) no
C(4) C(3) H(31) 129.4(5) no
C(5) N(1) H(1) 110.(4) no
C(9) C(8) H(8) 125.(5) no
C(10) C(9) H(9) 118.(5) no
H(10) C(10) C(9) 121.(3) no
C(12) C(11) H(11) 109.(4) no
H(121) C(12) C(11) 111.(4) no
H(131) C(13) C(11) 94.1(6) no
H(14) C(14) P(1) 103.(5) no
C(16) C(14) H(14) 114.(6) no
H(152) C(15) C(14) 112.4(5) no
H(153) C(15) C(14) 123.3(5) no
H(162) C(16) C(14) 113.9(6) no
H(163) C(16) C(14) 99.0(5) no
C(18) C(17) H(17) 107.(4) no
H(181) C(18) C(17) 109.(4) no
H(191) C(19) C(17) 116.4(7) no
Cl(1) C(3) H(32) 109.100(10) no
C(4) C(3) H(32) 86.2(6) no

loop_
_geom_bond_atom_site_label_1
_geom_bond_atom_site_label_2
_geom_bond_distance
_geom_bond_publ_flag
Hg(1) Ru(1) 2.7950(10) yes
Ru(1) C(2) 1.892(7) yes
Ru(1) Ru(1)* 2.7990(10) yes
N(1) C(5) 1.418(8) yes
C(6) C(7) 1.430(10) yes
C(9) C(10) 1.390(10) yes
P(1) C(17) 1.861(8) yes
C(14) C(15) 1.540(10) yes
C(17) C(19) 1.530(10) yes
C(4) O(3) 1.240(10) yes
Hg(1) O(3) 2.339(6) yes
Ru(1) N(1) 2.140(5) yes
C(1) O(1) 1.149(8) yes
C(5) C(6) 1.430(8) yes
C(7) C(8) 1.410(10) yes
P(1) C(11) 1.876(8) yes
C(11) C(12) 1.530(10) yes
C(14) C(16) 1.500(10) yes
C(3) Cl(1) 1.7630(10) yes
C(4) O(4) 1.210(10) yes
Ru(1) C(1) 1.882(7) yes
Ru(1) P(1) 2.426(2) yes
C(2) O(2) 1.136(8) yes
C(5) C(10) 1.380(9) yes
C(8) C(9) 1.370(10) yes
P(1) C(14) 1.860(7) yes
C(11) C(13) 1.530(10) yes
C(17) C(18) 1.530(10) yes
C(3) C(4) 1.540(10) yes
N(1) H(1) 0.87(6) no
C(10) H(10) 0.98(6) no
C(12) H(122) 1.09(8) no
C(13) H(132) 1.0800(10) no
C(15) H(151) 1.0800(10) no
C(16) H(161) 1.0800(10) no
C(17) H(17) 1.02(7) no
C(18) H(183) 0.90(10) no
C(19) H(193) 1.0800(10) no
C(8) H(8) 0.84(7) no
C(11) H(11) 0.99(7) no
C(12) H(123) 1.00(9) no
C(13) H(133) 1.0800(10) no
C(15) H(152) 1.0800(10) no
C(16) H(162) 1.0800(10) no
C(18) H(181) 0.99(7) no
C(19) H(191) 1.0800(10) no
C(3) H(31) 1.0800(10) no
C(9) H(9) 1.08(9) no
C(12) H(121) 0.99(7) no
C(13) H(131) 1.0800(10) no
C(14) H(14) 0.96(8) no
C(15) H(153) 1.0800(10) no
C(16) H(163) 1.0800(10) no
C(18) H(182) 0.79(9) no
C(19) H(192) 1.0800(10) no
C(3) H(32) 1.0800(10) no
